data_4062971
_journal_name_full Organometallics
_journal_paper_doi 10.1021/om0497994
_journal_year 2004
_chemical_formula_sum 'C22 H20 N O P Zr'
_chemical_formula_weight 436.60
_space_group_IT_number 14
_symmetry_cell_setting monoclinic
_symmetry_space_group_name_Hall '-P 2yab'
_symmetry_space_group_name_H-M 'P 1 21/a 1'
_cell_angle_alpha 90
_cell_angle_beta 105.516(1)
_cell_angle_gamma 90
_cell_formula_units_Z 8
_cell_length_a 11.9568(7)
_cell_length_b 16.075(1)
_cell_length_c 21.155(1)
_cell_measurement_temperature 153.2
_cell_volume 3917.9(4)
_exptl_crystal_density_diffrn 1.480
_cod_original_sg_symbol_H-M 'P 21/a'
_cod_original_formula_sum 'C22 H20 N O P Zr '
_cod_database_code 4062971

loop_
_symmetry_equiv_pos_as_xyz
x,y,z
1/2-x,1/2+y,-z
-x,-y,-z
1/2+x,1/2-y,z

loop_
_atom_site_label
_atom_site_type_symbol
_atom_site_fract_x
_atom_site_fract_y
_atom_site_fract_z
_atom_site_U_iso_or_equiv
_atom_site_adp_type
_atom_site_occupancy
_atom_site_calc_flag
_atom_site_refinement_flags
_atom_site_disorder_assembly
_atom_site_disorder_group
Zr1 Zr -0.01898(2) -0.09509(1) -0.409841(9) 0.01712(5) Uani 1.00 d . . .
Zr2 Zr 0.40220(2) -0.09561(1) -0.091071(9) 0.01690(5) Uani 1.00 d . . .
P1 P 0.15743(4) 0.06747(3) -0.42654(3) 0.0191(1) Uani 1.00 d . . .
P2 P 0.41493(4) -0.07140(3) 0.07350(3) 0.0180(1) Uani 1.00 d . . .
O1 O 0.1349(1) 0.0802(1) -0.50132(8) 0.0333(5) Uani 0.94 d P . .
O2 O 0.0740(1) 0.0113(1) -0.40119(10) 0.0361(5) Uani 0.94 d P . .
O3 O 0.3729(1) -0.0841(1) -0.00132(8) 0.0311(5) Uani 0.94 d P . .
O4 O 0.5203(1) -0.0133(1) 0.10087(9) 0.0353(5) Uani 0.94 d P . .
C1 C 0.1811(2) -0.1641(1) -0.3873(1) 0.0301(6) Uani 1.00 d . . .
C2 C 0.1371(2) -0.1651(2) -0.4553(1) 0.0370(7) Uani 1.00 d . . .
C3 C 0.0417(2) -0.2192(2) -0.4707(1) 0.0399(7) Uani 1.00 d . . .
C4 C 0.0249(2) -0.2495(1) -0.4120(1) 0.0364(7) Uani 1.00 d . . .
C5 C 0.1129(2) -0.2156(1) -0.3600(1) 0.0314(6) Uani 1.00 d . . .
C6 C -0.0865(2) -0.0180(1) -0.3207(1) 0.0313(6) Uani 1.00 d . . .
C7 C -0.1862(2) -0.0331(1) -0.3714(1) 0.0269(6) Uani 1.00 d . . .
C8 C -0.2063(2) -0.1195(1) -0.3749(1) 0.0281(6) Uani 1.00 d . . .
C9 C -0.1186(2) -0.1573(1) -0.3265(1) 0.0314(6) Uani 1.00 d . . .
C10 C -0.0431(2) -0.0948(2) -0.2932(1) 0.0333(6) Uani 1.00 d . . .
C11 C 0.1656(2) 0.1690(1) -0.3882(1) 0.0235(5) Uani 1.00 d . . .
C12 C 0.0958(2) 0.1908(2) -0.3484(1) 0.0428(8) Uani 1.00 d . . .
C13 C 0.0999(3) 0.2710(2) -0.3231(2) 0.0553(10) Uani 1.00 d . . .
C14 C 0.1738(3) 0.3289(2) -0.3369(1) 0.0453(8) Uani 1.00 d . . .
C15 C 0.2457(2) 0.3076(2) -0.3751(2) 0.0473(8) Uani 1.00 d . . .
C16 C 0.2413(2) 0.2280(2) -0.4014(1) 0.0376(7) Uani 1.00 d . . .
C17 C 0.3042(2) 0.0282(1) -0.3954(1) 0.0218(5) Uani 1.00 d . . .
C18 C 0.3495(2) 0.0190(1) -0.3281(1) 0.0294(6) Uani 1.00 d . . .
C19 C 0.4577(2) -0.0171(2) -0.3026(1) 0.0357(7) Uani 1.00 d . . .
C20 C 0.5219(2) -0.0425(2) -0.3443(1) 0.0363(7) Uani 1.00 d . . .
C21 C 0.4796(2) -0.0320(2) -0.4107(1) 0.0378(7) Uani 1.00 d . . .
C22 C 0.3707(2) 0.0032(1) -0.4366(1) 0.0283(6) Uani 1.00 d . . .
C23 C 0.5286(2) -0.2163(1) -0.0312(1) 0.0347(7) Uani 1.00 d . . .
C24 C 0.6045(2) -0.1602(1) -0.0482(1) 0.0342(7) Uani 1.00 d . . .
C25 C 0.5822(2) -0.1589(1) -0.1162(1) 0.0339(7) Uani 1.00 d . . .
C26 C 0.4902(2) -0.2136(2) -0.1418(1) 0.0354(7) Uani 1.00 d . . .
C27 C 0.4560(2) -0.2487(1) -0.0890(1) 0.0356(7) Uani 1.00 d . . .
C28 C 0.1931(2) -0.0389(1) -0.1288(1) 0.0254(6) Uani 1.00 d . . .
C29 C 0.2418(2) -0.0242(1) -0.1811(1) 0.0263(6) Uani 1.00 d . . .
C30 C 0.2640(2) -0.1017(1) -0.2064(1) 0.0276(6) Uani 1.00 d . . .
C31 C 0.2252(2) -0.1643(1) -0.1703(1) 0.0290(6) Uani 1.00 d . . .
C32 C 0.1831(2) -0.1261(1) -0.1222(1) 0.0284(6) Uani 1.00 d . . .
C33 C 0.4437(2) -0.1725(1) 0.1118(1) 0.0235(5) Uani 1.00 d . . .
C34 C 0.3558(2) -0.2320(2) 0.0996(1) 0.0398(7) Uani 1.00 d . . .
C35 C 0.3750(3) -0.3103(2) 0.1268(2) 0.0515(9) Uani 1.00 d . . .
C36 C 0.4835(3) -0.3304(2) 0.1670(2) 0.0536(9) Uani 1.00 d . . .
C37 C 0.5701(3) -0.2729(2) 0.1796(2) 0.0562(9) Uani 1.00 d . . .
C38 C 0.5511(2) -0.1934(2) 0.1528(1) 0.0386(7) Uani 1.00 d . . .
C39 C 0.2918(2) -0.0351(1) 0.1004(1) 0.0195(5) Uani 1.00 d . . .
C40 C 0.1938(2) -0.0015(1) 0.0560(1) 0.0243(5) Uani 1.00 d . . .
C41 C 0.1066(2) 0.0345(1) 0.0786(1) 0.0296(6) Uani 1.00 d . . .
C42 C 0.1150(2) 0.0377(1) 0.1446(1) 0.0295(6) Uani 1.00 d . . .
C43 C 0.2104(2) 0.0023(1) 0.1891(1) 0.0300(6) Uani 1.00 d . . .
C44 C 0.2970(2) -0.0344(1) 0.1669(1) 0.0260(6) Uani 1.00 d . . .
C101 C 0.0996 -0.2027 -0.4171 0.0038 Uiso 0.00 d P . .
C102 C -0.1281 -0.0845 -0.3373 0.0038 Uiso 0.00 d P . .
C103 C 0.5323 -0.1995 -0.0853 0.0038 Uiso 0.00 d P . .
C104 C 0.2214 -0.0911 -0.1618 0.0038 Uiso 0.00 d P . .
H1 H 0.2468 -0.1333 -0.3635 0.0361 Uiso 1.00 calc . . .
H2 H 0.1666 -0.1346 -0.4858 0.0444 Uiso 1.00 calc . . .
H3 H -0.0037 -0.2329 -0.5136 0.0478 Uiso 1.00 calc . . .
H4 H -0.0349 -0.2863 -0.4079 0.0437 Uiso 1.00 calc . . .
H5 H 0.1236 -0.2261 -0.3146 0.0376 Uiso 1.00 calc . . .
H6 H -0.0536 0.0350 -0.3071 0.0376 Uiso 1.00 calc . . .
H7 H -0.2325 0.0078 -0.3988 0.0323 Uiso 1.00 calc . . .
H8 H -0.2685 -0.1472 -0.4050 0.0337 Uiso 1.00 calc . . .
H9 H -0.1111 -0.2152 -0.3175 0.0376 Uiso 1.00 calc . . .
H10 H 0.0250 -0.1031 -0.2584 0.0400 Uiso 1.00 calc . . .
H11 H 0.0446 0.1509 -0.3383 0.0514 Uiso 1.00 calc . . .
H12 H 0.0510 0.2856 -0.2960 0.0664 Uiso 1.00 calc . . .
H13 H 0.1754 0.3837 -0.3200 0.0544 Uiso 1.00 calc . . .
H14 H 0.2986 0.3473 -0.3836 0.0568 Uiso 1.00 calc . . .
H15 H 0.2902 0.2139 -0.4285 0.0452 Uiso 1.00 calc . . .
H16 H 0.3061 0.0377 -0.2992 0.0353 Uiso 1.00 calc . . .
H17 H 0.4873 -0.0243 -0.2565 0.0428 Uiso 1.00 calc . . .
H18 H 0.5958 -0.0674 -0.3270 0.0436 Uiso 1.00 calc . . .
H19 H 0.5248 -0.0488 -0.4391 0.0454 Uiso 1.00 calc . . .
H20 H 0.3418 0.0101 -0.4827 0.0339 Uiso 1.00 calc . . .
H21 H 0.5265 -0.2301 0.0122 0.0417 Uiso 1.00 calc . . .
H22 H 0.6618 -0.1282 -0.0183 0.0410 Uiso 1.00 calc . . .
H23 H 0.6223 -0.1266 -0.1408 0.0407 Uiso 1.00 calc . . .
H24 H 0.4567 -0.2251 -0.1870 0.0425 Uiso 1.00 calc . . .
H25 H 0.3947 -0.2874 -0.0921 0.0427 Uiso 1.00 calc . . .
H26 H 0.1707 0.0023 -0.1024 0.0305 Uiso 1.00 calc . . .
H27 H 0.2572 0.0288 -0.1968 0.0315 Uiso 1.00 calc . . .
H28 H 0.2987 -0.1104 -0.2413 0.0331 Uiso 1.00 calc . . .
H29 H 0.2274 -0.2225 -0.1776 0.0348 Uiso 1.00 calc . . .
H30 H 0.1530 -0.1536 -0.0906 0.0341 Uiso 1.00 calc . . .
H31 H 0.2814 -0.2184 0.0721 0.0477 Uiso 1.00 calc . . .
H32 H 0.3142 -0.3502 0.1181 0.0618 Uiso 1.00 calc . . .
H33 H 0.4974 -0.3844 0.1858 0.0643 Uiso 1.00 calc . . .
H34 H 0.6445 -0.2872 0.2070 0.0675 Uiso 1.00 calc . . .
H35 H 0.6118 -0.1534 0.1626 0.0463 Uiso 1.00 calc . . .
H36 H 0.1872 -0.0033 0.0103 0.0292 Uiso 1.00 calc . . .
H37 H 0.0403 0.0571 0.0481 0.0355 Uiso 1.00 calc . . .
H38 H 0.0559 0.0640 0.1598 0.0354 Uiso 1.00 calc . . .
H39 H 0.2159 0.0034 0.2347 0.0360 Uiso 1.00 calc . . .
H40 H 0.3611 -0.0595 0.1975 0.0312 Uiso 1.00 calc . . .

loop_
_atom_site_aniso_label
_atom_site_aniso_U_11
_atom_site_aniso_U_22
_atom_site_aniso_U_33
_atom_site_aniso_U_12
_atom_site_aniso_U_13
_atom_site_aniso_U_23
Zr1 0.01686(9) 0.0175(1) 0.0177(1) -0.00006(7) 0.00579(7) -0.00004(8)
Zr2 0.01585(9) 0.0171(1) 0.0179(1) -0.00044(7) 0.00476(7) -0.00180(8)
P1 0.0173(2) 0.0208(3) 0.0190(3) -0.0030(2) 0.0047(2) -0.0021(2)
P2 0.0166(2) 0.0189(3) 0.0191(3) -0.0008(2) 0.0059(2) 0.0009(2)
O1 0.0360(9) 0.040(1) 0.0233(9) 0.0149(8) 0.0073(7) 0.0025(8)
O2 0.0375(10) 0.0238(9) 0.057(1) -0.0035(7) 0.0293(9) -0.0026(8)
O3 0.0325(9) 0.039(1) 0.0215(9) 0.0140(7) 0.0056(7) -0.0029(7)
O4 0.0216(8) 0.0254(9) 0.054(1) -0.0014(7) 0.0015(8) -0.0004(8)
C1 0.022(1) 0.027(1) 0.041(1) 0.0084(9) 0.0057(10) -0.002(1)
C2 0.044(1) 0.034(1) 0.040(2) 0.019(1) 0.024(1) 0.004(1)
C3 0.044(1) 0.035(1) 0.032(1) 0.022(1) -0.005(1) -0.014(1)
C4 0.029(1) 0.019(1) 0.058(2) 0.0022(9) 0.008(1) -0.005(1)
C5 0.033(1) 0.029(1) 0.030(1) 0.0129(10) 0.0064(10) 0.005(1)
C6 0.036(1) 0.034(1) 0.031(1) -0.010(1) 0.022(1) -0.012(1)
C7 0.029(1) 0.030(1) 0.027(1) 0.0071(9) 0.0153(9) 0.0033(10)
C8 0.0196(10) 0.037(1) 0.030(1) -0.0055(9) 0.0111(9) -0.001(1)
C9 0.034(1) 0.031(1) 0.034(1) 0.0014(10) 0.019(1) 0.010(1)
C10 0.024(1) 0.059(2) 0.020(1) 0.003(1) 0.0096(9) 0.004(1)
C11 0.025(1) 0.023(1) 0.021(1) -0.0019(8) 0.0020(8) -0.0034(9)
C12 0.057(2) 0.029(1) 0.052(2) -0.009(1) 0.032(1) -0.009(1)
C13 0.081(2) 0.039(2) 0.059(2) -0.001(2) 0.043(2) -0.016(1)
C14 0.064(2) 0.025(1) 0.046(2) -0.000(1) 0.013(1) -0.010(1)
C15 0.050(2) 0.026(1) 0.066(2) -0.011(1) 0.016(1) -0.005(1)
C16 0.038(1) 0.030(1) 0.049(2) -0.007(1) 0.020(1) -0.007(1)
C17 0.0201(9) 0.021(1) 0.024(1) -0.0057(8) 0.0052(8) 0.0006(9)
C18 0.024(1) 0.039(1) 0.025(1) -0.0040(10) 0.0053(9) 0.001(1)
C19 0.027(1) 0.042(1) 0.032(1) -0.006(1) -0.0022(10) 0.008(1)
C20 0.021(1) 0.035(1) 0.049(2) -0.0016(10) 0.003(1) 0.009(1)
C21 0.027(1) 0.043(1) 0.047(2) 0.004(1) 0.016(1) 0.001(1)
C22 0.025(1) 0.034(1) 0.026(1) 0.0003(9) 0.0084(9) -0.0000(10)
C23 0.042(1) 0.031(1) 0.035(1) 0.020(1) 0.017(1) 0.009(1)
C24 0.024(1) 0.030(1) 0.044(2) 0.0100(9) 0.001(1) -0.006(1)
C25 0.031(1) 0.027(1) 0.052(2) 0.0093(10) 0.024(1) 0.005(1)
C26 0.041(1) 0.031(1) 0.035(1) 0.013(1) 0.010(1) -0.009(1)
C27 0.030(1) 0.018(1) 0.062(2) 0.0037(9) 0.017(1) -0.001(1)
C28 0.0169(9) 0.033(1) 0.024(1) 0.0039(9) 0.0011(8) -0.0007(10)
C29 0.0220(10) 0.029(1) 0.023(1) -0.0028(9) -0.0030(8) 0.0051(9)
C30 0.025(1) 0.037(1) 0.018(1) -0.0054(9) 0.0025(8) -0.0035(10)
C31 0.024(1) 0.029(1) 0.029(1) -0.0063(9) -0.0020(9) -0.0028(10)
C32 0.0184(10) 0.038(1) 0.027(1) -0.0078(9) 0.0030(9) 0.003(1)
C33 0.028(1) 0.022(1) 0.023(1) 0.0016(8) 0.0105(9) 0.0036(9)
C34 0.035(1) 0.028(1) 0.056(2) -0.002(1) 0.011(1) 0.007(1)
C35 0.056(2) 0.026(1) 0.076(2) -0.004(1) 0.024(2) 0.009(1)
C36 0.077(2) 0.028(1) 0.061(2) 0.012(1) 0.027(2) 0.018(1)
C37 0.054(2) 0.044(2) 0.060(2) 0.016(1) -0.002(1) 0.018(2)
C38 0.036(1) 0.035(1) 0.039(2) 0.001(1) 0.001(1) 0.007(1)
C39 0.0169(9) 0.020(1) 0.023(1) -0.0027(8) 0.0083(8) -0.0012(8)
C40 0.024(1) 0.029(1) 0.020(1) 0.0001(9) 0.0052(8) -0.0021(9)
C41 0.021(1) 0.034(1) 0.031(1) 0.0037(9) 0.0035(9) -0.003(1)
C42 0.023(1) 0.035(1) 0.034(1) -0.0013(9) 0.0138(9) -0.008(1)
C43 0.030(1) 0.040(1) 0.024(1) -0.0018(10) 0.0132(9) -0.002(1)
C44 0.0203(10) 0.035(1) 0.023(1) -0.0017(9) 0.0064(8) 0.0019(10)

loop_
_geom_bond_atom_site_label_1
_geom_bond_atom_site_label_2
_geom_bond_distance
_geom_bond_site_symmetry_1
_geom_bond_site_symmetry_2
_geom_bond_publ_flag
ZR1 O1 2.029(2) . 3_554 yes
ZR1 O2 2.021(2) . . yes
ZR1 C101 2.2678(2) . . yes
ZR1 C102 2.2710(2) . . yes
ZR2 O3 2.030(2) . . yes
ZR2 O4 2.017(2) . 3_655 yes
ZR2 C103 2.2633(2) . . yes
ZR2 C104 2.2774(2) . . yes
P1 O1 1.546(2) . . yes
P1 O2 1.544(2) . . yes
P1 C11 1.813(2) . . yes
P1 C17 1.815(2) . . yes
P2 O3 1.541(2) . . yes
P2 O4 1.550(2) . . yes
P2 C33 1.808(2) . . yes
P2 C39 1.811(2) . . yes
C1 C2 1.394(3) . . yes
C1 C5 1.392(3) . . yes
C1 C101 1.185(2) . . yes
C2 C3 1.402(4) . . yes
C2 C101 1.190(3) . . yes
C3 C4 1.397(4) . . yes
C3 C101 1.190(2) . . yes
C4 C5 1.413(3) . . yes
C4 C101 1.195(2) . . yes
C5 C101 1.193(2) . . yes
C6 C7 1.396(3) . . yes
C6 C10 1.404(3) . . yes
C6 C102 1.192(2) . . yes
C7 C8 1.408(3) . . yes
C7 C102 1.191(2) . . yes
C8 C9 1.394(3) . . yes
C8 C102 1.194(2) . . yes
C9 C10 1.407(3) . . yes
C9 C102 1.192(2) . . yes
C10 C102 1.193(2) . . yes
C11 C12 1.379(3) . . yes
C11 C16 1.390(3) . . yes
C12 C13 1.392(4) . . yes
C13 C14 1.367(4) . . yes
C14 C15 1.372(4) . . yes
C15 C16 1.390(3) . . yes
C17 C18 1.390(3) . . yes
C17 C22 1.387(3) . . yes
C18 C19 1.388(3) . . yes
C19 C20 1.379(4) . . yes
C20 C21 1.369(4) . . yes
C21 C22 1.390(3) . . yes
C23 C24 1.393(3) . . yes
C23 C27 1.398(4) . . yes
C23 C103 1.189(2) . . yes
C24 C25 1.391(4) . . yes
C24 C103 1.183(2) . . yes
C25 C26 1.400(3) . . yes
C25 C103 1.190(2) . . yes
C26 C27 1.406(4) . . yes
C26 C103 1.189(3) . . yes
C27 C103 1.194(2) . . yes
C28 C29 1.400(3) . . yes
C28 C32 1.416(3) . . yes
C28 C104 1.196(2) . . yes
C29 C30 1.408(3) . . yes
C29 C104 1.198(2) . . yes
C30 C31 1.413(3) . . yes
C30 C104 1.197(2) . . yes
C31 C32 1.393(3) . . yes
C31 C104 1.193(2) . . yes
C32 C104 1.196(2) . . yes
C33 C34 1.393(3) . . yes
C33 C38 1.384(3) . . yes
C34 C35 1.377(3) . . yes
C35 C36 1.386(4) . . yes
C36 C37 1.361(4) . . yes
C37 C38 1.393(4) . . yes
C39 C40 1.400(3) . . yes
C39 C44 1.392(3) . . yes
C40 C41 1.384(3) . . yes
C41 C42 1.374(3) . . yes
C42 C43 1.392(3) . . yes
C43 C44 1.377(3) . . yes
C1 H1 0.950 . . no
C2 H2 0.950 . . no
C3 H3 0.950 . . no
C4 H4 0.950 . . no
C5 H5 0.950 . . no
C6 H6 0.950 . . no
C7 H7 0.950 . . no
C8 H8 0.950 . . no
C9 H9 0.950 . . no
C10 H10 0.950 . . no
C12 H11 0.950 . . no
C13 H12 0.950 . . no
C14 H13 0.950 . . no
C15 H14 0.950 . . no
C16 H15 0.950 . . no
C18 H16 0.950 . . no
C19 H17 0.950 . . no
C20 H18 0.950 . . no
C21 H19 0.950 . . no
C22 H20 0.950 . . no
C23 H21 0.950 . . no
C24 H22 0.950 . . no
C25 H23 0.950 . . no
C26 H24 0.950 . . no
C27 H25 0.950 . . no
C28 H26 0.950 . . no
C29 H27 0.950 . . no
C30 H28 0.950 . . no
C31 H29 0.950 . . no
C32 H30 0.950 . . no
C34 H31 0.950 . . no
C35 H32 0.950 . . no
C36 H33 0.950 . . no
C37 H34 0.950 . . no
C38 H35 0.950 . . no
C40 H36 0.950 . . no
C41 H37 0.950 . . no
C42 H38 0.950 . . no
C43 H39 0.950 . . no
C44 H40 0.950 . . no
